data_2205436
loop_
_publ_author_name
'Andr\'e L. Beauchamp'
'Sigouin, Olivier'

_publ_section_title
;
 [1,2-Bis(diphenylphosphino)ethane]dichloro(methoxo)oxorhenium(V)
 dichloromethane solvate
;
_journal_issue 4
_journal_name_full 'Acta Crystallographica Section E'
_journal_page_first m736
_journal_page_last m737
_journal_paper_doi 10.1107/S1600536805008718
_journal_volume 61
_journal_year 2005
_chemical_formula_moiety 'C27 H27 Cl2 O2 P2 Re, C H2 Cl2'
_chemical_formula_sum 'C28 H29 Cl4 O2 P2 Re'
_chemical_formula_weight 787.45
_chemical_name_systematic
;
 (Bis(diphenylphosphino)ethane)dichloro(oxo)methoxorhenium(V)
;
_space_group_IT_number 14
_symmetry_cell_setting monoclinic
_symmetry_space_group_name_Hall '-P 2ybc'
_symmetry_space_group_name_H-M 'P 1 21/c 1'
_atom_sites_solution_hydrogens geom
_atom_sites_solution_primary direct
_atom_sites_solution_secondary difmap
_audit_creation_method SHELXL-97
_cell_angle_alpha 90.00
_cell_angle_beta 108.3030(10)
_cell_angle_gamma 90.00
_cell_formula_units_Z 4
_cell_length_a 11.33520(10)
_cell_length_b 20.44110(10)
_cell_length_c 13.95940(10)
_cell_measurement_reflns_used 27775
_cell_measurement_temperature 223(2)
_cell_measurement_theta_max 72.80
_cell_measurement_theta_min 3.34
_cell_volume 3070.81(4)
_computing_cell_refinement 'SAINT (Bruker, 1999)'
_computing_data_collection 'SMART (Bruker, 1999)'
_computing_data_reduction SAINT
_computing_molecular_graphics 'ORTEPII (Johnson, 1976)'
_computing_publication_material 'UdMX (local program)'
_computing_structure_refinement 'SHELXL97 (Sheldrick, 1997)'
_computing_structure_solution 'SHELXS97 (Sheldrick, 1997)'
_diffrn_ambient_temperature 223(2)
_diffrn_detector_area_resol_mean 5.5
_diffrn_measured_fraction_theta_full 0.991
_diffrn_measured_fraction_theta_max 0.991
_diffrn_measurement_device_type 'Bruker AXS Smart 2K/Platform'
_diffrn_measurement_method '\w scans'
_diffrn_radiation_monochromator graphite
_diffrn_radiation_source 'fine-focus sealed tube'
_diffrn_radiation_type CuK\a
_diffrn_radiation_wavelength 1.54178
_diffrn_reflns_av_R_equivalents 0.064
_diffrn_reflns_av_sigmaI/netI 0.0332
_diffrn_reflns_limit_h_max 14
_diffrn_reflns_limit_h_min -14
_diffrn_reflns_limit_k_max 25
_diffrn_reflns_limit_k_min -24
_diffrn_reflns_limit_l_max 17
_diffrn_reflns_limit_l_min -15
_diffrn_reflns_number 36674
_diffrn_reflns_theta_full 72.90
_diffrn_reflns_theta_max 72.90
_diffrn_reflns_theta_min 3.98
_diffrn_standards_number 0
_exptl_absorpt_coefficient_mu 11.96
_exptl_absorpt_correction_T_max 0.530
_exptl_absorpt_correction_T_min 0.080
_exptl_absorpt_correction_type gaussian
_exptl_absorpt_process_details '(ABSORP in NRCVAX; Gabe et al., 1989)'
_exptl_crystal_colour Purple
_exptl_crystal_density_diffrn 1.703
_exptl_crystal_density_method 'not measured'
_exptl_crystal_description Platelet
_exptl_crystal_F_000 1544
_exptl_crystal_size_max 0.42
_exptl_crystal_size_mid 0.12
_exptl_crystal_size_min 0.06
_refine_diff_density_max 2.344
_refine_diff_density_min -1.347
_refine_ls_extinction_method none
_refine_ls_goodness_of_fit_ref 1.107
_refine_ls_hydrogen_treatment constr
_refine_ls_matrix_type full
_refine_ls_number_parameters 309
_refine_ls_number_reflns 6069
_refine_ls_number_restraints 0
_refine_ls_restrained_S_all 1.107
_refine_ls_R_factor_all 0.0520
_refine_ls_R_factor_gt 0.0466
_refine_ls_shift/su_max 0.004
_refine_ls_shift/su_mean 0.000
_refine_ls_structure_factor_coef Fsqd
_refine_ls_weighting_details 'calc w = 1/[\s^2^(Fo^2^)+(0.058P)^2^+12.2591P] where P = (Fo^2^+2Fc^2^)/3'
_refine_ls_weighting_scheme calc
_refine_ls_wR_factor_gt 0.1198
_refine_ls_wR_factor_ref 0.1220
_reflns_number_gt 5369
_reflns_number_total 6069
_reflns_threshold_expression I>2\s(I)
_cod_data_source_file cf6416.cif
_cod_data_source_block I
_cod_depositor_comments
;
The following automatic conversions were performed:
'_symmetry_cell_setting' value 'Monoclinic' changed to 'monoclinic'
according to '/home/saulius/struct/CIF-dictionaries/cif_core.dic'
dictionary named 'cif_core.dic' version 2.4.1 from
2010-06-29.

'_exptl_absorpt_correction_type' value 'Gaussian' changed to
'gaussian' according to
'/home/saulius/struct/CIF-dictionaries/cif_core.dic' dictionary named
'cif_core.dic' version 2.4.1 from 2010-06-29.

'_geom_bond_publ_flag'
value 'Y' changed to 'y' according to
'/home/saulius/struct/CIF-dictionaries/cif_core.dic' dictionary named
'cif_core.dic' version 2.4.1 from 2010-06-29 (6
times).

'_geom_angle_publ_flag' value 'Y' changed to 'y' according to
'/home/saulius/struct/CIF-dictionaries/cif_core.dic' dictionary named
'cif_core.dic' version 2.4.1 from 2010-06-29 (15 times).

Automatic conversion script
Id: cif_fix_enum 1527 2010-12-29 10:47:43Z saulius 

The following automatic conversions were performed:

'_symmetry_cell_setting' value 'Monoclinic' changed to 'monoclinic'
according to /home/saulius/struct/CIF-dictionaries/cif_core.dic
dictionary named 'cif_core.dic' version 2.4.1 from
2010-06-29.

'_exptl_absorpt_correction_type' value 'Gaussian'
changed to 'gaussian' according to
/home/saulius/struct/CIF-dictionaries/cif_core.dic dictionary named
'cif_core.dic' version 2.4.1 from 2010-06-29.

'_geom_bond_publ_flag'
value 'Y' changed to 'y' according to
/home/saulius/struct/CIF-dictionaries/cif_core.dic dictionary named
'cif_core.dic' version 2.4.1 from 2010-06-29 (6
times).

'_geom_angle_publ_flag' value 'Y' changed to 'y' according
to /home/saulius/struct/CIF-dictionaries/cif_core.dic dictionary
named 'cif_core.dic' version 2.4.1 from 2010-06-29 (15 times).

Automatic conversion script
Id: cif_fix_values 1715 2011-07-08 13:25:40Z adriana 
;
_cod_original_sg_symbol_H-M P21/c
_cod_database_code 2205436

loop_
_symmetry_equiv_pos_as_xyz
'x, y, z'
'-x, y+1/2, -z+1/2'
'-x, -y, -z'
'x, -y-1/2, z-1/2'

loop_
_atom_site_label
_atom_site_fract_x
_atom_site_fract_y
_atom_site_fract_z
_atom_site_U_iso_or_equiv
_atom_site_adp_type
_atom_site_calc_flag
_atom_site_refinement_flags
_atom_site_occupancy
_atom_site_type_symbol
Re 0.59317(2) 0.171338(12) 0.508670(19) 0.03032(10) Uani d . 1 Re
Cl11 0.45095(15) 0.13484(8) 0.34626(11) 0.0434(4) Uani d . 1 Cl
Cl12 0.76127(15) 0.13097(9) 0.45048(13) 0.0461(4) Uani d . 1 Cl
P1 0.72678(14) 0.20443(8) 0.67489(12) 0.0334(3) Uani d . 1 P
P2 0.42920(13) 0.20565(8) 0.57480(12) 0.0324(3) Uani d . 1 P
O1 0.6016(4) 0.2505(2) 0.4708(3) 0.0403(10) Uani d . 1 O
O2 0.5811(4) 0.0898(2) 0.5659(3) 0.0362(9) Uani d . 1 O
C61 0.5695(8) 0.0368(4) 0.6251(6) 0.058(2) Uani d . 1 C
H61A 0.5633 0.0526 0.6889 0.087 Uiso calc R 1 H
H61B 0.6417 0.0087 0.6374 0.087 Uiso calc R 1 H
H61C 0.4952 0.0122 0.5901 0.087 Uiso calc R 1 H
C11 0.7919(6) 0.1354(3) 0.7574(5) 0.0388(14) Uani d . 1 C
C12 0.8595(6) 0.0905(4) 0.7223(6) 0.0458(16) Uani d . 1 C
H12 0.8714 0.0972 0.6593 0.055 Uiso calc R 1 H
C13 0.9098(7) 0.0360(4) 0.7781(7) 0.058(2) Uani d . 1 C
H13 0.9564 0.0058 0.7540 0.069 Uiso calc R 1 H
C14 0.8906(8) 0.0262(4) 0.8710(6) 0.061(2) Uani d . 1 C
H14 0.9230 -0.0113 0.9091 0.073 Uiso calc R 1 H
C15 0.8255(9) 0.0703(4) 0.9069(6) 0.061(2) Uani d . 1 C
H15 0.8152 0.0640 0.9705 0.074 Uiso calc R 1 H
C16 0.7738(8) 0.1254(4) 0.8490(5) 0.0531(18) Uani d . 1 C
H16 0.7267 0.1554 0.8729 0.064 Uiso calc R 1 H
C21 0.8590(6) 0.2574(3) 0.6850(5) 0.0388(14) Uani d . 1 C
C22 0.9287(8) 0.2800(5) 0.7799(6) 0.063(2) Uani d . 1 C
H22 0.9053 0.2688 0.8367 0.076 Uiso calc R 1 H
C23 1.0312(9) 0.3184(5) 0.7910(8) 0.079(3) Uani d . 1 C
H23 1.0778 0.3334 0.8555 0.095 Uiso calc R 1 H
C24 1.0671(8) 0.3355(4) 0.7067(8) 0.066(2) Uani d . 1 C
H24 1.1381 0.3613 0.7141 0.079 Uiso calc R 1 H
C25 0.9969(8) 0.3139(4) 0.6138(7) 0.062(2) Uani d . 1 C
H25 1.0188 0.3257 0.5565 0.074 Uiso calc R 1 H
C26 0.8930(7) 0.2745(4) 0.6028(6) 0.0518(18) Uani d . 1 C
H26 0.8460 0.2597 0.5384 0.062 Uiso calc R 1 H
C31 0.2980(6) 0.1526(4) 0.5611(6) 0.0439(15) Uani d . 1 C
C32 0.2017(7) 0.1753(4) 0.5967(7) 0.059(2) Uani d . 1 C
H32 0.2099 0.2157 0.6304 0.070 Uiso calc R 1 H
C33 0.0970(8) 0.1388(5) 0.5824(9) 0.077(3) Uani d . 1 C
H33 0.0328 0.1546 0.6054 0.092 Uiso calc R 1 H
C34 0.0841(9) 0.0796(5) 0.5350(10) 0.089(4) Uani d . 1 C
H34 0.0129 0.0542 0.5282 0.106 Uiso calc R 1 H
C35 0.1746(8) 0.0569(4) 0.4971(9) 0.073(3) Uani d . 1 C
H35 0.1647 0.0165 0.4634 0.088 Uiso calc R 1 H
C36 0.2813(6) 0.0943(3) 0.5091(6) 0.0487(17) Uani d . 1 C
H36 0.3422 0.0796 0.4814 0.058 Uiso calc R 1 H
C41 0.3570(6) 0.2826(3) 0.5243(5) 0.0386(14) Uani d . 1 C
C42 0.2970(10) 0.2869(5) 0.4229(6) 0.073(3) Uani d . 1 C
H42 0.3021 0.2520 0.3806 0.087 Uiso calc R 1 H
C43 0.2291(13) 0.3418(6) 0.3816(8) 0.096(4) Uani d . 1 C
H43 0.1849 0.3432 0.3123 0.116 Uiso calc R 1 H
C44 0.2262(9) 0.3952(5) 0.4429(8) 0.074(3) Uani d . 1 C
H44 0.1828 0.4334 0.4152 0.089 Uiso calc R 1 H
C45 0.2867(9) 0.3909(4) 0.5429(8) 0.067(2) Uani d . 1 C
H45 0.2837 0.4263 0.5850 0.081 Uiso calc R 1 H
C46 0.3531(8) 0.3354(4) 0.5845(7) 0.0558(19) Uani d . 1 C
H46 0.3957 0.3337 0.6541 0.067 Uiso calc R 1 H
C51 0.6274(6) 0.2502(3) 0.7330(5) 0.0390(14) Uani d . 1 C
H51A 0.6681 0.2531 0.8060 0.047 Uiso calc R 1 H
H51B 0.6151 0.2948 0.7058 0.047 Uiso calc R 1 H
C52 0.5016(6) 0.2165(3) 0.7117(5) 0.0389(14) Uani d . 1 C
H52A 0.4473 0.2429 0.7387 0.047 Uiso calc R 1 H
H52B 0.5129 0.1737 0.7452 0.047 Uiso calc R 1 H

loop_
_atom_site_aniso_label
_atom_site_aniso_U_11
_atom_site_aniso_U_22
_atom_site_aniso_U_33
_atom_site_aniso_U_12
_atom_site_aniso_U_13
_atom_site_aniso_U_23
Re 0.02876(15) 0.03297(15) 0.03016(16) 0.00007(10) 0.01060(10) 0.00066(10)
Cl11 0.0456(9) 0.0472(8) 0.0339(7) -0.0047(7) 0.0073(6) 0.0001(6)
Cl12 0.0395(8) 0.0581(10) 0.0458(9) 0.0073(7) 0.0206(7) -0.0038(7)
P1 0.0282(7) 0.0387(8) 0.0322(8) 0.0010(6) 0.0080(6) 0.0000(6)
P2 0.0251(7) 0.0375(8) 0.0351(8) 0.0003(6) 0.0102(6) -0.0007(6)
O1 0.034(2) 0.048(3) 0.039(2) 0.0043(19) 0.0116(19) -0.002(2)
O2 0.035(2) 0.034(2) 0.039(2) 0.0003(18) 0.0115(18) 0.0027(18)
C61 0.058(5) 0.050(4) 0.058(5) -0.009(4) 0.007(4) 0.012(4)
C11 0.033(3) 0.046(4) 0.032(3) 0.000(3) 0.002(2) 0.002(3)
C12 0.037(4) 0.051(4) 0.049(4) 0.006(3) 0.013(3) 0.008(3)
C13 0.045(4) 0.054(4) 0.069(5) 0.009(3) 0.010(4) 0.007(4)
C14 0.056(5) 0.059(5) 0.053(5) 0.001(4) -0.003(4) 0.022(4)
C15 0.075(6) 0.064(5) 0.043(4) -0.003(4) 0.016(4) 0.008(4)
C16 0.060(5) 0.060(5) 0.039(4) 0.000(4) 0.015(3) 0.005(3)
C21 0.028(3) 0.038(3) 0.047(4) 0.002(2) 0.008(3) 0.001(3)
C22 0.056(5) 0.078(6) 0.053(5) -0.018(4) 0.012(4) -0.008(4)
C23 0.050(5) 0.102(8) 0.074(6) -0.033(5) 0.003(5) -0.018(6)
C24 0.043(4) 0.065(5) 0.087(7) -0.011(4) 0.016(4) -0.002(5)
C25 0.046(4) 0.069(5) 0.076(6) -0.007(4) 0.026(4) 0.005(4)
C26 0.045(4) 0.059(4) 0.051(4) -0.012(3) 0.015(3) -0.001(4)
C31 0.032(3) 0.051(4) 0.055(4) 0.002(3) 0.022(3) 0.000(3)
C32 0.042(4) 0.062(5) 0.087(6) -0.012(3) 0.042(4) -0.014(4)
C33 0.046(5) 0.075(6) 0.124(9) -0.019(4) 0.049(5) -0.019(6)
C34 0.053(5) 0.069(6) 0.164(11) -0.025(5) 0.064(7) -0.027(7)
C35 0.052(5) 0.056(5) 0.122(8) -0.015(4) 0.042(5) -0.024(5)
C36 0.035(3) 0.044(4) 0.072(5) -0.001(3) 0.024(3) -0.005(3)
C41 0.029(3) 0.046(4) 0.043(4) 0.004(3) 0.014(3) 0.002(3)
C42 0.089(7) 0.073(6) 0.047(5) 0.033(5) 0.008(4) 0.001(4)
C43 0.121(10) 0.097(8) 0.055(6) 0.052(7) 0.005(6) 0.012(5)
C44 0.074(6) 0.068(6) 0.079(6) 0.024(5) 0.022(5) 0.023(5)
C45 0.074(6) 0.048(4) 0.085(7) 0.020(4) 0.032(5) 0.002(4)
C46 0.057(5) 0.049(4) 0.057(5) 0.011(3) 0.012(4) -0.003(3)
C51 0.035(3) 0.051(4) 0.031(3) 0.004(3) 0.010(3) -0.009(3)
C52 0.036(3) 0.049(4) 0.035(3) 0.007(3) 0.015(3) 0.001(3)

loop_
_atom_type_symbol
_atom_type_description
_atom_type_scat_dispersion_real
_atom_type_scat_dispersion_imag
_atom_type_scat_source
C C 0.0181 0.0091 'International Tables Vol C Tables 4.2.6.8 and 6.1.1.4'
H H 0.0000 0.0000 'International Tables Vol C Tables 4.2.6.8 and 6.1.1.4'
O O 0.0492 0.0322 'International Tables Vol C Tables 4.2.6.8 and 6.1.1.4'
P P 0.2955 0.4335 'International Tables Vol C Tables 4.2.6.8 and 6.1.1.4'
Cl Cl 0.3639 0.7018 'International Tables Vol C Tables 4.2.6.8 and 6.1.1.4'
Re Re -5.2083 5.8923 'International Tables Vol C Tables 4.2.6.8 and 6.1.1.4'

loop_
_geom_angle_atom_site_label_1
_geom_angle_atom_site_label_2
_geom_angle_atom_site_label_3
_geom_angle
_geom_angle_publ_flag
O1 Re O2 172.18(19) y
O1 Re P2 88.15(15) y
O2 Re P2 85.83(14) y
O1 Re P1 87.33(15) y
O2 Re P1 86.98(14) y
P2 Re P1 83.02(5) y
O1 Re Cl12 95.27(15) y
O2 Re Cl12 90.60(14) y
P2 Re Cl12 176.17(6) y
P1 Re Cl12 95.41(5) y
O1 Re Cl11 94.95(15) y
O2 Re Cl11 90.52(14) y
P2 Re Cl11 94.59(5) y
P1 Re Cl11 176.66(5) y
Cl12 Re Cl11 86.82(6) y
C21 P1 C11 104.6(3) ?
C21 P1 C51 105.5(3) ?
C11 P1 C51 107.3(3) ?
C21 P1 Re 119.3(2) ?
C11 P1 Re 113.2(2) ?
C51 P1 Re 106.1(2) ?
C31 P2 C41 102.9(3) ?
C31 P2 C52 105.5(3) ?
C41 P2 C52 107.4(3) ?
C31 P2 Re 119.4(2) ?
C41 P2 Re 114.2(2) ?
C52 P2 Re 106.5(2) ?
C61 O2 Re 168.1(5) y
O2 C61 H61A 109.5 ?
O2 C61 H61B 109.5 ?
H61A C61 H61B 109.5 ?
O2 C61 H61C 109.5 ?
H61A C61 H61C 109.5 ?
H61B C61 H61C 109.5 ?
C16 C11 C12 119.5(7) ?
C16 C11 P1 123.7(6) ?
C12 C11 P1 116.7(5) ?
C13 C12 C11 121.0(7) ?
C13 C12 H12 119.5 ?
C11 C12 H12 119.5 ?
C12 C13 C14 118.9(8) ?
C12 C13 H13 120.5 ?
C14 C13 H13 120.5 ?
C15 C14 C13 120.6(7) ?
C15 C14 H14 119.7 ?
C13 C14 H14 119.7 ?
C14 C15 C16 119.9(8) ?
C14 C15 H15 120.1 ?
C16 C15 H15 120.1 ?
C11 C16 C15 120.0(8) ?
C11 C16 H16 120 ?
C15 C16 H16 120 ?
C26 C21 C22 119.3(7) ?
C26 C21 P1 122.1(5) ?
C22 C21 P1 118.6(6) ?
C23 C22 C21 120.4(9) ?
C23 C22 H22 119.8 ?
C21 C22 H22 119.8 ?
C22 C23 C24 120.4(9) ?
C22 C23 H23 119.8 ?
C24 C23 H23 119.8 ?
C25 C24 C23 118.6(8) ?
C25 C24 H24 120.7 ?
C23 C24 H24 120.7 ?
C24 C25 C26 120.8(8) ?
C24 C25 H25 119.6 ?
C26 C25 H25 119.6 ?
C21 C26 C25 120.4(8) ?
C21 C26 H26 119.8 ?
C25 C26 H26 119.8 ?
C36 C31 C32 118.5(7) ?
C36 C31 P2 123.3(5) ?
C32 C31 P2 117.9(6) ?
C33 C32 C31 120.1(8) ?
C33 C32 H32 120 ?
C31 C32 H32 120 ?
C32 C33 C34 120.9(8) ?
C32 C33 H33 119.6 ?
C34 C33 H33 119.6 ?
C33 C34 C35 120.4(8) ?
C33 C34 H34 119.8 ?
C35 C34 H34 119.8 ?
C34 C35 C36 119.6(8) ?
C34 C35 H35 120.2 ?
C36 C35 H35 120.2 ?
C31 C36 C35 120.5(7) ?
C31 C36 H36 119.8 ?
C35 C36 H36 119.8 ?
C42 C41 C46 118.8(7) ?
C42 C41 P2 118.4(6) ?
C46 C41 P2 122.7(6) ?
C41 C42 C43 121.0(9) ?
C41 C42 H42 119.5 ?
C43 C42 H42 119.5 ?
C42 C43 C44 119.9(9) ?
C42 C43 H43 120.1 ?
C44 C43 H43 120.1 ?
C45 C44 C43 118.8(9) ?
C45 C44 H44 120.6 ?
C43 C44 H44 120.6 ?
C44 C45 C46 121.3(9) ?
C44 C45 H45 119.4 ?
C46 C45 H45 119.4 ?
C41 C46 C45 120.2(8) ?
C41 C46 H46 119.9 ?
C45 C46 H46 119.9 ?
C52 C51 P1 110.4(4) ?
C52 C51 H51A 109.6 ?
P1 C51 H51A 109.6 ?
C52 C51 H51B 109.6 ?
P1 C51 H51B 109.6 ?
H51A C51 H51B 108.1 ?
C51 C52 P2 109.9(4) ?
C51 C52 H52A 109.7 ?
P2 C52 H52A 109.7 ?
C51 C52 H52B 109.7 ?
P2 C52 H52B 109.7 ?
H52A C52 H52B 108.2 ?

loop_
_geom_bond_atom_site_label_1
_geom_bond_atom_site_label_2
_geom_bond_distance
_geom_bond_publ_flag
Re O1 1.714(5) y
Re O2 1.872(4) y
Re P2 2.4241(15) y
Re P1 2.4348(16) y
Re Cl12 2.4380(15) y
Re Cl11 2.4495(15) y
P1 C21 1.818(7) ?
P1 C11 1.824(7) ?
P1 C51 1.838(6) ?
P2 C31 1.802(7) ?
P2 C41 1.811(7) ?
P2 C52 1.841(6) ?
O2 C61 1.393(8) ?
C61 H61a 0.97 ?
C61 H61b 0.97 ?
C61 H61c 0.97 ?
C11 C16 1.372(10) ?
C11 C12 1.382(10) ?
C12 C13 1.376(10) ?
C12 H12 0.94 ?
C13 C14 1.396(12) ?
C13 H13 0.94 ?
C14 C15 1.357(12) ?
C14 H14 0.94 ?
C15 C16 1.402(11) ?
C15 H15 0.94 ?
C16 H16 0.94 ?
C21 C26 1.365(10) ?
C21 C22 1.391(10) ?
C22 C23 1.370(12) ?
C22 H22 0.94 ?
C23 C24 1.406(14) ?
C23 H23 0.94 ?
C24 C25 1.365(13) ?
C24 H24 0.94 ?
C25 C26 1.394(11) ?
C25 H25 0.94 ?
C26 H26 0.94 ?
C31 C36 1.377(10) ?
C31 C32 1.413(9) ?
C32 C33 1.363(11) ?
C32 H32 0.94 ?
C33 C34 1.364(13) ?
C33 H33 0.94 ?
C34 C35 1.373(12) ?
C34 H34 0.94 ?
C35 C36 1.396(10) ?
C35 H35 0.94 ?
C36 H36 0.94 ?
C41 C42 1.368(10) ?
C41 C46 1.376(10) ?
C42 C43 1.381(13) ?
C42 H42 0.94 ?
C43 C44 1.392(15) ?
C43 H43 0.94 ?
C44 C45 1.351(13) ?
C44 H44 0.94 ?
C45 C46 1.385(11) ?
C45 H45 0.94 ?
C46 H46 0.94 ?
C51 C52 1.527(9) ?
C51 H51a 0.98 ?
C51 H51b 0.98 ?
C52 H52a 0.98 ?
C52 H52b 0.98 ?

loop_
_geom_torsion_atom_site_label_1
_geom_torsion_atom_site_label_2
_geom_torsion_atom_site_label_3
_geom_torsion_atom_site_label_4
_geom_torsion
_geom_torsion_publ_flag
O1 Re P1 C21 -42.7(3) ?
O2 Re P1 C21 142.7(3) ?
P2 Re P1 C21 -131.2(2) ?
Cl12 Re P1 C21 52.3(2) ?
O1 Re P1 C11 -166.4(3) ?
O2 Re P1 C11 18.9(3) ?
P2 Re P1 C11 105.1(2) ?
Cl12 Re P1 C11 -71.4(2) ?
O1 Re P1 C51 76.1(3) ?
O2 Re P1 C51 -98.6(3) ?
P2 Re P1 C51 -12.4(2) ?
Cl12 Re P1 C51 171.1(2) ?
O1 Re P2 C31 140.9(3) ?
O2 Re P2 C31 -44.2(3) ?
P1 Re P2 C31 -131.6(3) ?
Cl11 Re P2 C31 46.0(3) ?
O1 Re P2 C41 18.4(3) ?
O2 Re P2 C41 -166.6(3) ?
P1 Re P2 C41 106.0(2) ?
Cl11 Re P2 C41 -76.4(2) ?
O1 Re P2 C52 -100.0(3) ?
O2 Re P2 C52 75.0(3) ?
P1 Re P2 C52 -12.4(2) ?
Cl11 Re P2 C52 165.2(2) ?
P2 Re O2 C61 -40(2) ?
P1 Re O2 C61 43(2) ?
Cl12 Re O2 C61 138(2) ?
Cl11 Re O2 C61 -135(2) ?
C21 P1 C11 C16 107.2(6) ?
C51 P1 C11 C16 -4.5(7) ?
Re P1 C11 C16 -121.3(6) ?
C21 P1 C11 C12 -74.9(6) ?
C51 P1 C11 C12 173.4(5) ?
Re P1 C11 C12 56.6(6) y
C16 C11 C12 C13 -0.5(11) ?
P1 C11 C12 C13 -178.5(6) ?
C11 C12 C13 C14 0.6(12) ?
C12 C13 C14 C15 -1.3(13) ?
C13 C14 C15 C16 1.9(13) ?
C12 C11 C16 C15 1.1(11) ?
P1 C11 C16 C15 178.9(6) ?
C14 C15 C16 C11 -1.8(13) ?
C11 P1 C21 C26 121.7(6) ?
C51 P1 C21 C26 -125.3(6) ?
Re P1 C21 C26 -6.2(7) y
C11 P1 C21 C22 -57.1(7) ?
C51 P1 C21 C22 56.0(7) ?
Re P1 C21 C22 175.1(6) ?
C26 C21 C22 C23 -0.7(13) ?
P1 C21 C22 C23 178.0(8) ?
C21 C22 C23 C24 0.0(16) ?
C22 C23 C24 C25 1.0(16) ?
C23 C24 C25 C26 -1.3(14) ?
C22 C21 C26 C25 0.4(12) ?
P1 C21 C26 C25 -178.3(6) ?
C24 C25 C26 C21 0.6(13) ?
C41 P2 C31 C36 123.8(7) ?
C52 P2 C31 C36 -123.7(7) ?
Re P2 C31 C36 -4.0(8) y
C41 P2 C31 C32 -49.6(7) ?
C52 P2 C31 C32 62.9(7) ?
Re P2 C31 C32 -177.4(6) ?
C36 C31 C32 C33 2.1(14) ?
P2 C31 C32 C33 175.9(8) ?
C31 C32 C33 C34 1.0(17) ?
C32 C33 C34 C35 -3(2) ?
C33 C34 C35 C36 1.2(19) ?
C32 C31 C36 C35 -3.6(13) ?
P2 C31 C36 C35 -177.0(7) ?
C34 C35 C36 C31 2.0(16) ?
C31 P2 C41 C42 -69.3(7) ?
C52 P2 C41 C42 179.7(7) ?
Re P2 C41 C42 61.8(7) y
C31 P2 C41 C46 106.4(7) ?
C52 P2 C41 C46 -4.6(7) ?
Re P2 C41 C46 -122.5(6) ?
C46 C41 C42 C43 -2.9(16) ?
P2 C41 C42 C43 173.0(10) ?
C41 C42 C43 C44 3(2) ?
C42 C43 C44 C45 -2.4(19) ?
C43 C44 C45 C46 1.4(17) ?
C42 C41 C46 C45 1.8(13) ?
P2 C41 C46 C45 -173.9(7) ?
C44 C45 C46 C41 -1.1(15) ?
C21 P1 C51 C52 169.4(5) y
C11 P1 C51 C52 -79.5(5) y
Re P1 C51 C52 41.8(5) ?
P1 C51 C52 P2 -55.2(5) ?
C31 P2 C52 C51 169.6(5) y
C41 P2 C52 C51 -81.1(5) y
Re P2 C52 C51 41.7(5) ?
